data_4106633
loop_
_publ_author_name
'Wenshan Ren'
'Guofu Zi'
'De-Cai Fang'
'Marc D. Walter'

_publ_section_title
;
 Thorium Oxo and Sulfido Metallocenes: Synthesis, Structure, Reactivity,
 and Computational Studies
;
_journal_name_full 'Journal of the American Chemical Society'
_journal_page_first 13183
_journal_page_last 13196
_journal_paper_doi 10.1021/ja205280k
_journal_volume 133
_journal_year 2011
_chemical_formula_moiety 'C37 H67 Cl O Si Th'
_chemical_formula_sum 'C37 H67 Cl O Si Th'
_chemical_formula_weight 823.49
_chemical_name_systematic
;
 ?
;
_space_group_IT_number 14
_symmetry_cell_setting monoclinic
_symmetry_space_group_name_Hall '-P 2ybc'
_symmetry_space_group_name_H-M 'P 1 21/c 1'
_atom_sites_solution_hydrogens geom
_atom_sites_solution_primary direct
_atom_sites_solution_secondary difmap
_audit_creation_method SHELXL-97
_cell_angle_alpha 90.00
_cell_angle_beta 98.6900(10)
_cell_angle_gamma 90.00
_cell_formula_units_Z 4
_cell_length_a 11.6142(8)
_cell_length_b 16.9281(12)
_cell_length_c 20.2968(13)
_cell_measurement_reflns_used 4581
_cell_measurement_temperature 150(2)
_cell_measurement_theta_max 24.80
_cell_measurement_theta_min 2.41
_cell_volume 3944.7(5)
_computing_cell_refinement 'Bruker SMART'
_computing_data_collection 'Bruker SMART'
_computing_data_reduction 'Bruker SAINT'
_computing_molecular_graphics 'Bruker SHELXTL'
_computing_publication_material 'Bruker SHELXTL'
_computing_structure_refinement 'SHELXL-97 (Sheldrick, 1997)'
_computing_structure_solution 'SHELXS-97 (Sheldrick, 1990)'
_diffrn_ambient_temperature 150(2)
_diffrn_measured_fraction_theta_full 0.985
_diffrn_measured_fraction_theta_max 0.985
_diffrn_measurement_device_type 'CCD area detector'
_diffrn_measurement_method 'phi and omega scans'
_diffrn_radiation_monochromator graphite
_diffrn_radiation_source 'fine-focus sealed tube'
_diffrn_radiation_type MoK\a
_diffrn_radiation_wavelength 0.71073
_diffrn_reflns_av_R_equivalents 0.0483
_diffrn_reflns_av_sigmaI/netI 0.0619
_diffrn_reflns_limit_h_max 15
_diffrn_reflns_limit_h_min -14
_diffrn_reflns_limit_k_max 21
_diffrn_reflns_limit_k_min -21
_diffrn_reflns_limit_l_max 26
_diffrn_reflns_limit_l_min -16
_diffrn_reflns_number 23258
_diffrn_reflns_theta_full 27.61
_diffrn_reflns_theta_max 27.61
_diffrn_reflns_theta_min 2.03
_exptl_absorpt_coefficient_mu 3.903
_exptl_absorpt_correction_T_max 0.5740
_exptl_absorpt_correction_T_min 0.4079
_exptl_absorpt_correction_type multi-scan
_exptl_absorpt_process_details sadabs
_exptl_crystal_colour colorless
_exptl_crystal_density_diffrn 1.387
_exptl_crystal_description block
_exptl_crystal_F_000 1672
_exptl_crystal_size_max 0.28
_exptl_crystal_size_mid 0.26
_exptl_crystal_size_min 0.16
_refine_diff_density_max 1.263
_refine_diff_density_min -0.537
_refine_diff_density_rms 0.126
_refine_ls_extinction_method none
_refine_ls_goodness_of_fit_ref 0.974
_refine_ls_hydrogen_treatment constr
_refine_ls_matrix_type full
_refine_ls_number_parameters 391
_refine_ls_number_reflns 9032
_refine_ls_number_restraints 0
_refine_ls_restrained_S_all 0.974
_refine_ls_R_factor_all 0.0492
_refine_ls_R_factor_gt 0.0325
_refine_ls_shift/su_max 0.002
_refine_ls_shift/su_mean 0.000
_refine_ls_structure_factor_coef Fsqd
_refine_ls_weighting_details 'calc w=1/[\s^2^(Fo^2^)+(0.0195P)^2^+0.0000P] where P=(Fo^2^+2Fc^2^)/3'
_refine_ls_weighting_scheme calc
_refine_ls_wR_factor_gt 0.0591
_refine_ls_wR_factor_ref 0.0639
_reflns_number_gt 7049
_reflns_number_total 9032
_reflns_threshold_expression >2sigma(I)
_cod_data_source_file ja205280k_si_002_04.cif
_cod_data_source_block compound11
_cod_database_code 4106633

loop_
_symmetry_equiv_pos_as_xyz
'x, y, z'
'-x, y+1/2, -z+1/2'
'-x, -y, -z'
'x, -y-1/2, z-1/2'

loop_
_atom_site_label
_atom_site_type_symbol
_atom_site_fract_x
_atom_site_fract_y
_atom_site_fract_z
_atom_site_U_iso_or_equiv
_atom_site_adp_type
_atom_site_occupancy
_atom_site_symmetry_multiplicity
_atom_site_calc_flag
_atom_site_refinement_flags
C1 C 1.0071(3) 0.9865(2) 0.16740(18) 0.0174(8) Uani 1 1 d .
C2 C 1.0365(3) 1.0324(2) 0.22750(18) 0.0177(8) Uani 1 1 d .
C3 C 0.9460(3) 1.0899(2) 0.22671(18) 0.0189(8) Uani 1 1 d .
H3 H 0.9419 1.1276 0.2609 0.023 Uiso 1 1 calc R
C4 C 0.8643(3) 1.0833(2) 0.16888(18) 0.0173(8) Uani 1 1 d .
C5 C 0.9012(3) 1.0180(2) 0.13377(18) 0.0177(8) Uani 1 1 d .
H5 H 0.8604 0.9980 0.0931 0.021 Uiso 1 1 calc R
C6 C 1.0771(3) 0.9297(2) 0.12893(18) 0.0216(9) Uani 1 1 d .
C7 C 0.9942(4) 0.8740(2) 0.08338(19) 0.0270(10) Uani 1 1 d .
H7A H 1.0402 0.8388 0.0592 0.041 Uiso 1 1 calc R
H7B H 0.9415 0.9056 0.0514 0.041 Uiso 1 1 calc R
H7C H 0.9486 0.8425 0.1107 0.041 Uiso 1 1 calc R
C8 C 1.1396(4) 0.9826(3) 0.0832(2) 0.0317(10) Uani 1 1 d .
H8A H 1.1916 1.0195 0.1106 0.048 Uiso 1 1 calc R
H8B H 1.0816 1.0125 0.0530 0.048 Uiso 1 1 calc R
H8C H 1.1852 0.9495 0.0571 0.048 Uiso 1 1 calc R
C9 C 1.1662(3) 0.8759(2) 0.16927(19) 0.0258(9) Uani 1 1 d .
H9A H 1.1267 0.8409 0.1972 0.039 Uiso 1 1 calc R
H9B H 1.2238 0.9081 0.1977 0.039 Uiso 1 1 calc R
H9C H 1.2054 0.8442 0.1389 0.039 Uiso 1 1 calc R
C10 C 1.1458(3) 1.0351(2) 0.28058(19) 0.0221(9) Uani 1 1 d .
C11 C 1.2532(4) 1.0584(3) 0.2489(2) 0.0300(10) Uani 1 1 d .
H11A H 1.3197 1.0669 0.2840 0.045 Uiso 1 1 calc R
H11B H 1.2367 1.1071 0.2231 0.045 Uiso 1 1 calc R
H11C H 1.2716 1.0159 0.2193 0.045 Uiso 1 1 calc R
C12 C 1.1662(4) 0.9578(2) 0.32020(19) 0.0274(9) Uani 1 1 d .
H12A H 1.1709 0.9138 0.2894 0.041 Uiso 1 1 calc R
H12B H 1.1014 0.9489 0.3452 0.041 Uiso 1 1 calc R
H12C H 1.2392 0.9616 0.3513 0.041 Uiso 1 1 calc R
C13 C 1.1340(4) 1.1001(3) 0.3327(2) 0.0330(11) Uani 1 1 d .
H13A H 1.0648 1.0898 0.3537 0.050 Uiso 1 1 calc R
H13B H 1.1264 1.1517 0.3107 0.050 Uiso 1 1 calc R
H13C H 1.2034 1.0999 0.3669 0.050 Uiso 1 1 calc R
C14 C 0.7653(3) 1.1392(2) 0.14349(19) 0.0220(9) Uani 1 1 d .
C15 C 0.6468(4) 1.1044(3) 0.1517(2) 0.0347(11) Uani 1 1 d .
H15A H 0.6313 1.0578 0.1231 0.052 Uiso 1 1 calc R
H15B H 0.5859 1.1440 0.1389 0.052 Uiso 1 1 calc R
H15C H 0.6472 1.0891 0.1983 0.052 Uiso 1 1 calc R
C16 C 0.7658(4) 1.1562(2) 0.06974(19) 0.0348(11) Uani 1 1 d .
H16A H 0.7502 1.1073 0.0441 0.052 Uiso 1 1 calc R
H16B H 0.8421 1.1771 0.0635 0.052 Uiso 1 1 calc R
H16C H 0.7054 1.1952 0.0542 0.052 Uiso 1 1 calc R
C17 C 0.7837(4) 1.2183(2) 0.1804(2) 0.0295(10) Uani 1 1 d .
H17A H 0.7218 1.2552 0.1624 0.044 Uiso 1 1 calc R
H17B H 0.8595 1.2403 0.1745 0.044 Uiso 1 1 calc R
H17C H 0.7814 1.2099 0.2280 0.044 Uiso 1 1 calc R
C18 C 0.6833(3) 0.8987(2) 0.34190(18) 0.0188(8) Uani 1 1 d .
C19 C 0.8000(3) 0.8961(2) 0.37824(17) 0.0190(8) Uani 1 1 d .
C20 C 0.8388(4) 0.9764(2) 0.38522(18) 0.0213(9) Uani 1 1 d .
H20 H 0.9145 0.9922 0.4052 0.026 Uiso 1 1 calc R
C21 C 0.7495(3) 1.0286(2) 0.35842(18) 0.0189(8) Uani 1 1 d .
C22 C 0.6577(3) 0.9799(2) 0.32927(18) 0.0201(9) Uani 1 1 d .
H22 H 0.5874 0.9988 0.3043 0.024 Uiso 1 1 calc R
C23 C 0.5879(3) 0.8362(2) 0.32682(19) 0.0239(9) Uani 1 1 d .
C24 C 0.4769(4) 0.8732(3) 0.2878(2) 0.0356(11) Uani 1 1 d .
H24A H 0.4957 0.8981 0.2471 0.053 Uiso 1 1 calc R
H24B H 0.4463 0.9131 0.3155 0.053 Uiso 1 1 calc R
H24C H 0.4182 0.8320 0.2759 0.053 Uiso 1 1 calc R
C25 C 0.6209(4) 0.7663(2) 0.2855(2) 0.0328(11) Uani 1 1 d .
H25A H 0.6350 0.7853 0.2418 0.049 Uiso 1 1 calc R
H25B H 0.5571 0.7279 0.2796 0.049 Uiso 1 1 calc R
H25C H 0.6916 0.7412 0.3087 0.049 Uiso 1 1 calc R
C26 C 0.5527(4) 0.8072(3) 0.3938(2) 0.0338(11) Uani 1 1 d .
H26A H 0.4847 0.7724 0.3846 0.051 Uiso 1 1 calc R
H26B H 0.5334 0.8528 0.4198 0.051 Uiso 1 1 calc R
H26C H 0.6177 0.7782 0.4192 0.051 Uiso 1 1 calc R
C27 C 0.8707(4) 0.8328(2) 0.42330(19) 0.0243(9) Uani 1 1 d .
C28 C 0.8506(4) 0.7458(2) 0.4043(2) 0.0316(10) Uani 1 1 d .
H28A H 0.8702 0.7369 0.3596 0.047 Uiso 1 1 calc R
H28B H 0.7686 0.7323 0.4046 0.047 Uiso 1 1 calc R
H28C H 0.9000 0.7125 0.4364 0.047 Uiso 1 1 calc R
C29 C 0.8390(4) 0.8457(3) 0.49377(18) 0.0330(11) Uani 1 1 d .
H29A H 0.8793 0.8064 0.5244 0.050 Uiso 1 1 calc R
H29B H 0.7547 0.8401 0.4922 0.050 Uiso 1 1 calc R
H29C H 0.8630 0.8989 0.5093 0.050 Uiso 1 1 calc R
C30 C 1.0018(3) 0.8461(3) 0.42748(19) 0.0294(10) Uani 1 1 d .
H30A H 1.0438 0.8086 0.4592 0.044 Uiso 1 1 calc R
H30B H 1.0210 0.9002 0.4425 0.044 Uiso 1 1 calc R
H30C H 1.0246 0.8380 0.3834 0.044 Uiso 1 1 calc R
C31 C 0.7355(4) 1.1132(2) 0.3821(2) 0.0267(10) Uani 1 1 d .
C32 C 0.6972(4) 1.1050(3) 0.4517(2) 0.0411(12) Uani 1 1 d .
H32A H 0.6226 1.0770 0.4474 0.062 Uiso 1 1 calc R
H32B H 0.6886 1.1576 0.4706 0.062 Uiso 1 1 calc R
H32C H 0.7562 1.0751 0.4813 0.062 Uiso 1 1 calc R
C33 C 0.8485(4) 1.1608(2) 0.3897(2) 0.0325(11) Uani 1 1 d .
H33A H 0.9110 1.1305 0.4161 0.049 Uiso 1 1 calc R
H33B H 0.8376 1.2109 0.4122 0.049 Uiso 1 1 calc R
H33C H 0.8694 1.1715 0.3455 0.049 Uiso 1 1 calc R
C34 C 0.6393(4) 1.1584(3) 0.3373(2) 0.0383(11) Uani 1 1 d .
H34A H 0.6598 1.1629 0.2923 0.057 Uiso 1 1 calc R
H34B H 0.6311 1.2113 0.3556 0.057 Uiso 1 1 calc R
H34C H 0.5655 1.1298 0.3352 0.057 Uiso 1 1 calc R
C35 C 0.6398(4) 0.7648(2) 0.0979(2) 0.0410(12) Uani 1 1 d .
H35A H 0.7237 0.7552 0.1016 0.061 Uiso 1 1 calc R
H35B H 0.6004 0.7431 0.0557 0.061 Uiso 1 1 calc R
H35C H 0.6097 0.7391 0.1351 0.061 Uiso 1 1 calc R
C36 C 0.6521(4) 0.9158(3) 0.0227(2) 0.0387(12) Uani 1 1 d .
H36A H 0.6427 0.9733 0.0237 0.058 Uiso 1 1 calc R
H36B H 0.6012 0.8941 -0.0160 0.058 Uiso 1 1 calc R
H36C H 0.7333 0.9030 0.0195 0.058 Uiso 1 1 calc R
C37 C 0.4554(4) 0.8921(3) 0.1008(2) 0.0403(12) Uani 1 1 d .
H37A H 0.4300 0.8652 0.1389 0.060 Uiso 1 1 calc R
H37B H 0.4102 0.8725 0.0593 0.060 Uiso 1 1 calc R
H37C H 0.4430 0.9491 0.1044 0.060 Uiso 1 1 calc R
Cl1 Cl 0.92674(9) 0.80995(6) 0.24706(5) 0.0254(2) Uani 1 1 d .
O1 O 0.6892(2) 0.91113(15) 0.16730(12) 0.0217(6) Uani 1 1 d .
Si1 Si 0.61245(10) 0.87235(7) 0.10034(5) 0.0228(3) Uani 1 1 d .
Th1 Th 0.824092(12) 0.949780(8) 0.244467(6) 0.01551(4) Uani 1 1 d .

loop_
_atom_site_aniso_label
_atom_site_aniso_U_11
_atom_site_aniso_U_22
_atom_site_aniso_U_33
_atom_site_aniso_U_23
_atom_site_aniso_U_13
_atom_site_aniso_U_12
C1 0.013(2) 0.018(2) 0.021(2) 0.0049(16) 0.0059(16) -0.0007(16)
C2 0.015(2) 0.018(2) 0.021(2) 0.0038(15) 0.0039(16) -0.0025(15)
C3 0.020(2) 0.017(2) 0.021(2) -0.0015(16) 0.0063(17) -0.0025(16)
C4 0.019(2) 0.0151(19) 0.019(2) 0.0022(15) 0.0051(16) 0.0019(16)
C5 0.017(2) 0.020(2) 0.0164(19) 0.0025(15) 0.0025(16) -0.0013(16)
C6 0.023(2) 0.024(2) 0.019(2) -0.0020(16) 0.0053(17) 0.0042(17)
C7 0.028(2) 0.028(2) 0.024(2) -0.0046(18) 0.0039(18) 0.0093(19)
C8 0.026(2) 0.047(3) 0.025(2) 0.005(2) 0.0107(19) 0.003(2)
C9 0.019(2) 0.027(2) 0.032(2) -0.0013(18) 0.0066(18) 0.0082(18)
C10 0.016(2) 0.024(2) 0.025(2) 0.0032(16) 0.0006(17) -0.0030(17)
C11 0.020(2) 0.036(3) 0.033(2) 0.003(2) 0.0003(18) -0.011(2)
C12 0.025(2) 0.030(2) 0.026(2) 0.0033(18) 0.0010(18) -0.0019(19)
C13 0.027(3) 0.037(3) 0.031(2) -0.007(2) -0.0112(19) 0.000(2)
C14 0.020(2) 0.020(2) 0.025(2) 0.0015(17) -0.0003(17) 0.0061(17)
C15 0.022(2) 0.025(2) 0.054(3) -0.004(2) -0.003(2) 0.0034(19)
C16 0.045(3) 0.023(2) 0.033(3) 0.0056(19) -0.005(2) 0.010(2)
C17 0.027(2) 0.022(2) 0.037(3) 0.0006(19) -0.001(2) 0.0030(19)
C18 0.018(2) 0.018(2) 0.021(2) 0.0034(16) 0.0062(16) -0.0004(16)
C19 0.024(2) 0.023(2) 0.0106(18) 0.0030(15) 0.0063(16) -0.0032(17)
C20 0.024(2) 0.027(2) 0.0143(19) -0.0024(16) 0.0050(17) -0.0016(17)
C21 0.019(2) 0.022(2) 0.017(2) -0.0027(15) 0.0069(16) -0.0009(16)
C22 0.015(2) 0.030(2) 0.017(2) -0.0018(16) 0.0048(16) 0.0011(17)
C23 0.023(2) 0.025(2) 0.023(2) 0.0015(17) 0.0005(17) -0.0048(18)
C24 0.025(3) 0.045(3) 0.035(3) 0.006(2) -0.002(2) -0.014(2)
C25 0.034(3) 0.030(3) 0.034(3) -0.0044(19) 0.004(2) -0.009(2)
C26 0.026(3) 0.041(3) 0.036(3) 0.010(2) 0.008(2) -0.011(2)
C27 0.028(2) 0.023(2) 0.022(2) 0.0044(17) 0.0019(18) 0.0002(18)
C28 0.033(3) 0.031(3) 0.031(2) 0.0082(19) 0.002(2) 0.001(2)
C29 0.033(3) 0.048(3) 0.018(2) 0.010(2) 0.0050(19) -0.001(2)
C30 0.028(2) 0.034(3) 0.026(2) 0.0050(19) 0.0024(18) 0.003(2)
C31 0.031(3) 0.025(2) 0.026(2) -0.0074(18) 0.0088(19) 0.0043(19)
C32 0.056(3) 0.038(3) 0.034(3) -0.010(2) 0.021(2) 0.000(2)
C33 0.040(3) 0.022(2) 0.035(3) -0.0088(19) 0.002(2) -0.002(2)
C34 0.039(3) 0.029(3) 0.048(3) -0.007(2) 0.007(2) 0.010(2)
C35 0.056(3) 0.028(3) 0.039(3) -0.009(2) 0.007(2) -0.006(2)
C36 0.042(3) 0.051(3) 0.022(2) -0.002(2) -0.001(2) -0.013(2)
C37 0.022(3) 0.061(3) 0.034(3) -0.012(2) -0.006(2) -0.003(2)
Cl1 0.0254(6) 0.0219(5) 0.0293(6) 0.0019(4) 0.0049(4) 0.0042(4)
O1 0.0183(15) 0.0239(15) 0.0228(15) 0.0018(12) 0.0027(12) -0.0029(12)
Si1 0.0186(6) 0.0271(6) 0.0217(6) -0.0025(5) 0.0001(5) -0.0028(5)
Th1 0.01397(7) 0.01622(7) 0.01622(7) -0.00009(6) 0.00184(5) -0.00075(6)

loop_
_atom_type_symbol
_atom_type_description
_atom_type_scat_dispersion_real
_atom_type_scat_dispersion_imag
_atom_type_scat_source
C C 0.0033 0.0016 'International Tables Vol C Tables 4.2.6.8 and 6.1.1.4'
H H 0.0000 0.0000 'International Tables Vol C Tables 4.2.6.8 and 6.1.1.4'
O O 0.0106 0.0060 'International Tables Vol C Tables 4.2.6.8 and 6.1.1.4'
Si Si 0.0817 0.0704 'International Tables Vol C Tables 4.2.6.8 and 6.1.1.4'
Cl Cl 0.1484 0.1585 'International Tables Vol C Tables 4.2.6.8 and 6.1.1.4'
Th Th -7.2400 8.8979 'International Tables Vol C Tables 4.2.6.8 and 6.1.1.4'

loop_
_geom_angle_atom_site_label_1
_geom_angle_atom_site_label_2
_geom_angle_atom_site_label_3
_geom_angle
C5 C1 C2 106.4(3)
C5 C1 C6 118.4(3)
C2 C1 C6 133.4(3)
C5 C1 Th1 71.7(2)
C2 C1 Th1 76.0(2)
C6 C1 Th1 128.7(2)
C3 C2 C1 106.1(3)
C3 C2 C10 121.0(3)
C1 C2 C10 132.3(3)
C3 C2 Th1 72.1(2)
C1 C2 Th1 75.2(2)
C10 C2 Th1 123.9(2)
C4 C3 C2 111.0(3)
C4 C3 Th1 75.5(2)
C2 C3 Th1 78.9(2)
C4 C3 H3 124.5
C2 C3 H3 124.5
Th1 C3 H3 113.0
C3 C4 C5 105.5(3)
C3 C4 C14 128.2(3)
C5 C4 C14 125.9(3)
C3 C4 Th1 75.8(2)
C5 C4 Th1 74.6(2)
C14 C4 Th1 120.4(2)
C4 C5 C1 110.9(3)
C4 C5 Th1 76.1(2)
C1 C5 Th1 79.5(2)
C4 C5 H5 124.5
C1 C5 H5 124.5
Th1 C5 H5 111.9
C9 C6 C1 117.9(3)
C9 C6 C8 109.1(3)
C1 C6 C8 105.8(3)
C9 C6 C7 105.6(3)
C1 C6 C7 110.7(3)
C8 C6 C7 107.5(3)
C6 C7 H7A 109.5
C6 C7 H7B 109.5
H7A C7 H7B 109.5
C6 C7 H7C 109.5
H7A C7 H7C 109.5
H7B C7 H7C 109.5
C6 C8 H8A 109.5
C6 C8 H8B 109.5
H8A C8 H8B 109.5
C6 C8 H8C 109.5
H8A C8 H8C 109.5
H8B C8 H8C 109.5
C6 C9 H9A 109.5
C6 C9 H9B 109.5
H9A C9 H9B 109.5
C6 C9 H9C 109.5
H9A C9 H9C 109.5
H9B C9 H9C 109.5
C12 C10 C2 112.9(3)
C12 C10 C11 111.5(3)
C2 C10 C11 110.5(3)
C12 C10 C13 105.7(3)
C2 C10 C13 110.6(3)
C11 C10 C13 105.3(3)
C10 C11 H11A 109.5
C10 C11 H11B 109.5
H11A C11 H11B 109.5
C10 C11 H11C 109.5
H11A C11 H11C 109.5
H11B C11 H11C 109.5
C10 C12 H12A 109.5
C10 C12 H12B 109.5
H12A C12 H12B 109.5
C10 C12 H12C 109.5
H12A C12 H12C 109.5
H12B C12 H12C 109.5
C10 C13 H13A 109.5
C10 C13 H13B 109.5
H13A C13 H13B 109.5
C10 C13 H13C 109.5
H13A C13 H13C 109.5
H13B C13 H13C 109.5
C4 C14 C16 109.6(3)
C4 C14 C15 111.8(3)
C16 C14 C15 108.5(3)
C4 C14 C17 109.6(3)
C16 C14 C17 107.1(3)
C15 C14 C17 110.1(3)
C14 C15 H15A 109.5
C14 C15 H15B 109.5
H15A C15 H15B 109.5
C14 C15 H15C 109.5
H15A C15 H15C 109.5
H15B C15 H15C 109.5
C14 C16 H16A 109.5
C14 C16 H16B 109.5
H16A C16 H16B 109.5
C14 C16 H16C 109.5
H16A C16 H16C 109.5
H16B C16 H16C 109.5
C14 C17 H17A 109.5
C14 C17 H17B 109.5
H17A C17 H17B 109.5
C14 C17 H17C 109.5
H17A C17 H17C 109.5
H17B C17 H17C 109.5
C22 C18 C19 106.1(3)
C22 C18 C23 120.5(3)
C19 C18 C23 132.6(3)
C22 C18 Th1 73.2(2)
C19 C18 Th1 76.9(2)
C23 C18 Th1 122.6(2)
C20 C19 C18 106.2(3)
C20 C19 C27 117.7(3)
C18 C19 C27 133.7(3)
C20 C19 Th1 73.95(19)
C18 C19 Th1 74.3(2)
C27 C19 Th1 130.1(2)
C21 C20 C19 110.8(4)
C21 C20 Th1 77.6(2)
C19 C20 Th1 77.4(2)
C21 C20 H20 124.6
C19 C20 H20 124.6
Th1 C20 H20 112.4
C22 C21 C20 105.2(3)
C22 C21 C31 125.0(4)
C20 C21 C31 125.0(4)
C22 C21 Th1 72.2(2)
C20 C21 Th1 74.3(2)
C31 C21 Th1 137.6(2)
C21 C22 C18 111.5(4)
C21 C22 Th1 79.5(2)
C18 C22 Th1 78.0(2)
C21 C22 H22 124.2
C18 C22 H22 124.2
Th1 C22 H22 110.4
C25 C23 C18 114.2(3)
C25 C23 C24 107.0(3)
C18 C23 C24 110.2(3)
C25 C23 C26 110.8(3)
C18 C23 C26 108.7(3)
C24 C23 C26 105.5(3)
C23 C24 H24A 109.5
C23 C24 H24B 109.5
H24A C24 H24B 109.5
C23 C24 H24C 109.5
H24A C24 H24C 109.5
H24B C24 H24C 109.5
C23 C25 H25A 109.5
C23 C25 H25B 109.5
H25A C25 H25B 109.5
C23 C25 H25C 109.5
H25A C25 H25C 109.5
H25B C25 H25C 109.5
C23 C26 H26A 109.5
C23 C26 H26B 109.5
H26A C26 H26B 109.5
C23 C26 H26C 109.5
H26A C26 H26C 109.5
H26B C26 H26C 109.5
C30 C27 C28 105.6(3)
C30 C27 C29 107.6(3)
C28 C27 C29 108.8(3)
C30 C27 C19 111.2(3)
C28 C27 C19 117.8(3)
C29 C27 C19 105.5(3)
C27 C28 H28A 109.5
C27 C28 H28B 109.5
H28A C28 H28B 109.5
C27 C28 H28C 109.5
H28A C28 H28C 109.5
H28B C28 H28C 109.5
C27 C29 H29A 109.5
C27 C29 H29B 109.5
H29A C29 H29B 109.5
C27 C29 H29C 109.5
H29A C29 H29C 109.5
H29B C29 H29C 109.5
C27 C30 H30A 109.5
C27 C30 H30B 109.5
H30A C30 H30B 109.5
C27 C30 H30C 109.5
H30A C30 H30C 109.5
H30B C30 H30C 109.5
C21 C31 C33 113.3(3)
C21 C31 C34 112.5(3)
C33 C31 C34 109.6(4)
C21 C31 C32 105.1(3)
C33 C31 C32 108.5(3)
C34 C31 C32 107.6(4)
C31 C32 H32A 109.5
C31 C32 H32B 109.5
H32A C32 H32B 109.5
C31 C32 H32C 109.5
H32A C32 H32C 109.5
H32B C32 H32C 109.5
C31 C33 H33A 109.5
C31 C33 H33B 109.5
H33A C33 H33B 109.5
C31 C33 H33C 109.5
H33A C33 H33C 109.5
H33B C33 H33C 109.5
C31 C34 H34A 109.5
C31 C34 H34B 109.5
H34A C34 H34B 109.5
C31 C34 H34C 109.5
H34A C34 H34C 109.5
H34B C34 H34C 109.5
Si1 C35 H35A 109.5
Si1 C35 H35B 109.5
H35A C35 H35B 109.5
Si1 C35 H35C 109.5
H35A C35 H35C 109.5
H35B C35 H35C 109.5
Si1 C36 H36A 109.5
Si1 C36 H36B 109.5
H36A C36 H36B 109.5
Si1 C36 H36C 109.5
H36A C36 H36C 109.5
H36B C36 H36C 109.5
Si1 C37 H37A 109.5
Si1 C37 H37B 109.5
H37A C37 H37B 109.5
Si1 C37 H37C 109.5
H37A C37 H37C 109.5
H37B C37 H37C 109.5
Si1 O1 Th1 166.06(16)
O1 Si1 C35 109.93(18)
O1 Si1 C37 109.53(17)
C35 Si1 C37 110.5(2)
O1 Si1 C36 111.69(17)
C35 Si1 C36 107.5(2)
C37 Si1 C36 107.6(2)
O1 Th1 Cl1 91.07(7)
O1 Th1 C5 79.98(10)
Cl1 Th1 C5 100.81(8)
O1 Th1 C4 90.58(10)
Cl1 Th1 C4 128.19(8)
C5 Th1 C4 29.28(10)
O1 Th1 C3 119.35(10)
Cl1 Th1 C3 121.52(8)
C5 Th1 C3 47.10(11)
C4 Th1 C3 28.78(10)
O1 Th1 C22 90.50(10)
Cl1 Th1 C22 119.81(8)
C5 Th1 C22 138.51(11)
C4 Th1 C22 111.95(11)
C3 Th1 C22 109.28(11)
O1 Th1 C20 134.59(10)
Cl1 Th1 C20 99.29(8)
C5 Th1 C20 139.27(11)
C4 Th1 C20 115.29(11)
C3 Th1 C20 92.27(11)
C22 Th1 C20 46.22(11)
O1 Th1 C18 88.98(10)
Cl1 Th1 C18 91.08(8)
C5 Th1 C18 163.85(11)
C4 Th1 C18 140.73(10)
C3 Th1 C18 133.56(10)
C22 Th1 C18 28.81(11)
C20 Th1 C18 47.08(11)
O1 Th1 C1 100.73(10)
Cl1 Th1 C1 80.64(8)
C5 Th1 C1 28.82(10)
C4 Th1 C1 48.31(10)
C3 Th1 C1 47.47(11)
C22 Th1 C1 156.72(11)
C20 Th1 C1 124.50(11)
C18 Th1 C1 167.28(11)
O1 Th1 C2 126.95(10)
Cl1 Th1 C2 92.58(8)
C5 Th1 C2 47.39(11)
C4 Th1 C2 48.15(11)
C3 Th1 C2 28.95(10)
C22 Th1 C2 131.17(11)
C20 Th1 C2 96.81(11)
C18 Th1 C2 143.76(11)
C1 Th1 C2 28.85(10)
O1 Th1 C21 116.61(10)
Cl1 Th1 C21 125.51(8)
C5 Th1 C21 128.29(11)
C4 Th1 C21 99.16(10)
C3 Th1 C21 86.06(10)
C22 Th1 C21 28.32(10)
C20 Th1 C21 28.17(10)
C18 Th1 C21 47.54(10)
C1 Th1 C21 131.47(11)
C2 Th1 C21 103.51(10)
O1 Th1 C19 115.02(10)
Cl1 Th1 C19 79.01(8)
C5 Th1 C19 164.98(11)
C4 Th1 C19 143.72(11)
C3 Th1 C19 120.19(11)
C22 Th1 C19 46.95(11)
C20 Th1 C19 28.63(10)
C18 Th1 C19 28.79(10)
C1 Th1 C19 138.82(11)
C2 Th1 C19 117.62(10)
C21 Th1 C19 47.28(11)

loop_
_geom_bond_atom_site_label_1
_geom_bond_atom_site_label_2
_geom_bond_distance
C1 C5 1.417(5)
C1 C2 1.443(5)
C1 C6 1.545(5)
C1 Th1 2.891(3)
C2 C3 1.431(5)
C2 C10 1.537(5)
C2 Th1 2.901(4)
C3 C4 1.398(5)
C3 Th1 2.814(4)
C3 H3 0.9500
C4 C5 1.416(5)
C4 C14 1.519(5)
C4 Th1 2.810(4)
C5 Th1 2.791(3)
C5 H5 0.9500
C6 C9 1.521(5)
C6 C8 1.547(5)
C6 C7 1.549(5)
C7 H7A 0.9800
C7 H7B 0.9800
C7 H7C 0.9800
C8 H8A 0.9800
C8 H8B 0.9800
C8 H8C 0.9800
C9 H9A 0.9800
C9 H9B 0.9800
C9 H9C 0.9800
C10 C12 1.534(5)
C10 C11 1.539(5)
C10 C13 1.547(5)
C11 H11A 0.9800
C11 H11B 0.9800
C11 H11C 0.9800
C12 H12A 0.9800
C12 H12B 0.9800
C12 H12C 0.9800
C13 H13A 0.9800
C13 H13B 0.9800
C13 H13C 0.9800
C14 C16 1.525(5)
C14 C15 1.528(5)
C14 C17 1.534(5)
C15 H15A 0.9800
C15 H15B 0.9800
C15 H15C 0.9800
C16 H16A 0.9800
C16 H16B 0.9800
C16 H16C 0.9800
C17 H17A 0.9800
C17 H17B 0.9800
C17 H17C 0.9800
C18 C22 1.420(5)
C18 C19 1.442(5)
C18 C23 1.531(5)
C18 Th1 2.882(3)
C19 C20 1.432(5)
C19 C27 1.560(5)
C19 Th1 2.916(3)
C20 C21 1.408(5)
C20 Th1 2.872(3)
C20 H20 0.9500
C21 C22 1.406(5)
C21 C31 1.527(5)
C21 Th1 2.913(3)
C22 Th1 2.822(3)
C22 H22 0.9500
C23 C25 1.530(5)
C23 C24 1.540(6)
C23 C26 1.557(5)
C24 H24A 0.9800
C24 H24B 0.9800
C24 H24C 0.9800
C25 H25A 0.9800
C25 H25B 0.9800
C25 H25C 0.9800
C26 H26A 0.9800
C26 H26B 0.9800
C26 H26C 0.9800
C27 C30 1.529(5)
C27 C28 1.531(5)
C27 C29 1.545(5)
C28 H28A 0.9800
C28 H28B 0.9800
C28 H28C 0.9800
C29 H29A 0.9800
C29 H29B 0.9800
C29 H29C 0.9800
C30 H30A 0.9800
C30 H30B 0.9800
C30 H30C 0.9800
C31 C33 1.527(6)
C31 C34 1.535(6)
C31 C32 1.551(5)
C32 H32A 0.9800
C32 H32B 0.9800
C32 H32C 0.9800
C33 H33A 0.9800
C33 H33B 0.9800
C33 H33C 0.9800
C34 H34A 0.9800
C34 H34B 0.9800
C34 H34C 0.9800
C35 Si1 1.850(4)
C35 H35A 0.9800
C35 H35B 0.9800
C35 H35C 0.9800
C36 Si1 1.859(4)
C36 H36A 0.9800
C36 H36B 0.9800
C36 H36C 0.9800
C37 Si1 1.856(4)
C37 H37A 0.9800
C37 H37B 0.9800
C37 H37C 0.9800
Cl1 Th1 2.6473(10)
O1 Si1 1.645(3)
O1 Th1 2.143(3)
